data_4308058
loop_
_publ_author_name
'Kuppuswamy Arumugam'
'James E. Bollinger'
'Mark Fink'
'James P. Donahue'

_publ_contact_author_email donahue@tulane.edu
_publ_contact_author_fax 504-865-5596
_publ_contact_author_phone 504-862-3562
_publ_section_title
;
Preparation and Isolation of Dithiolene Thiophosphoryl Molecules as Stable,
Protected Forms of Dithiolene Ligands
;
_journal_name_full 'Inorganic Chemistry'
_journal_page_first 3283
_journal_page_last 3288
_journal_paper_doi 10.1021/ic0700203
_journal_volume 46
_journal_year 2007
_chemical_formula_sum 'C15 H13 P S4'
_chemical_formula_weight 352.46
_chemical_name_systematic
; 
 ? 
;
_space_group_IT_number 14
_symmetry_cell_setting monoclinic
_symmetry_space_group_name_Hall '-P 2yn'
_symmetry_space_group_name_H-M 'P 1 21/n 1'
_atom_sites_solution_hydrogens geom
_atom_sites_solution_primary direct
_atom_sites_solution_secondary difmap
_audit_creation_method SHELXL-97
_cell_angle_alpha 90.00
_cell_angle_beta 95.981(6)
_cell_angle_gamma 90.00
_cell_formula_units_Z 4
_cell_length_a 6.374(3)
_cell_length_b 23.815(10)
_cell_length_c 10.636(4)
_cell_measurement_reflns_used 5639
_cell_measurement_temperature 100(2)
_cell_measurement_theta_max 28.27
_cell_measurement_theta_min 2.57
_cell_volume 1605.7(12)
_computing_cell_refinement 'Bruker SMART (Bruker-AXS, 2000)'
_computing_data_collection 'Bruker SMART (Bruker-AXS, 2000)'
_computing_data_reduction 'Bruker SAINT+ (Bruker-AXS, 2004)'
_computing_molecular_graphics 'Bruker SHELXTL (Bruker-AXS, 2000a)'
_computing_publication_material 'Bruker SHELXTL (Bruker-AXS, 2000a)'
_computing_structure_refinement 'SHELXL-97 (Sheldrick, 1997)'
_computing_structure_solution 'SHELXS-97 (Sheldrick, 1990)'
_diffrn_ambient_temperature 100(2)
_diffrn_measured_fraction_theta_full 1.000
_diffrn_measured_fraction_theta_max 0.963
_diffrn_measurement_device_type 'Bruker-AXS SMART APEX'
_diffrn_measurement_method 'phi and omega scans'
_diffrn_radiation_monochromator graphite
_diffrn_radiation_source 'fine-focus sealed tube'
_diffrn_radiation_type MoK\a
_diffrn_radiation_wavelength 0.71073
_diffrn_reflns_av_R_equivalents 0.0204
_diffrn_reflns_av_sigmaI/netI 0.0182
_diffrn_reflns_limit_h_max 8
_diffrn_reflns_limit_h_min -8
_diffrn_reflns_limit_k_max 31
_diffrn_reflns_limit_k_min -31
_diffrn_reflns_limit_l_max 14
_diffrn_reflns_limit_l_min -14
_diffrn_reflns_number 14036
_diffrn_reflns_theta_full 25.00
_diffrn_reflns_theta_max 28.28
_diffrn_reflns_theta_min 1.71
_exptl_absorpt_coefficient_mu 0.677
_exptl_absorpt_correction_T_max 0.9052
_exptl_absorpt_correction_T_min 0.7877
_exptl_absorpt_correction_type multi-scan
_exptl_absorpt_process_details 'SADABS (Sheldrick, 2002)'
_exptl_crystal_colour white
_exptl_crystal_density_diffrn 1.458
_exptl_crystal_density_meas 0
_exptl_crystal_density_method 'not measured'
_exptl_crystal_description needle
_exptl_crystal_F_000 728
_exptl_crystal_size_max 0.37
_exptl_crystal_size_mid 0.33
_exptl_crystal_size_min 0.15
_refine_diff_density_max 0.781
_refine_diff_density_min -0.349
_refine_diff_density_rms 0.083
_refine_ls_extinction_method none
_refine_ls_goodness_of_fit_ref 1.087
_refine_ls_hydrogen_treatment constr
_refine_ls_matrix_type full
_refine_ls_number_parameters 182
_refine_ls_number_reflns 3838
_refine_ls_number_restraints 0
_refine_ls_restrained_S_all 1.087
_refine_ls_R_factor_all 0.0375
_refine_ls_R_factor_gt 0.0350
_refine_ls_shift/su_max 0.001
_refine_ls_shift/su_mean 0.000
_refine_ls_structure_factor_coef Fsqd
_refine_ls_weighting_details 'calc w=1/[\s^2^(Fo^2^)+(0.0621P)^2^+0.6700P] where P=(Fo^2^+2Fc^2^)/3'
_refine_ls_weighting_scheme calc
_refine_ls_wR_factor_gt 0.0973
_refine_ls_wR_factor_ref 0.0998
_reflns_number_gt 3550
_reflns_number_total 3838
_reflns_threshold_expression >2\s(I)
_cod_data_source_file ic0700203si20070105_024028_5.cif
_cod_data_source_block ((C6H5)2C2S2)P(S)(SCH3)_4
_cod_original_cell_volume 1605.7(11)
_cod_database_code 4308058

loop_
_symmetry_equiv_pos_as_xyz
'x, y, z'
'-x+1/2, y+1/2, -z+1/2'
'-x, -y, -z'
'x-1/2, -y-1/2, z-1/2'

loop_
_atom_site_label
_atom_site_type_symbol
_atom_site_fract_x
_atom_site_fract_y
_atom_site_fract_z
_atom_site_U_iso_or_equiv
_atom_site_adp_type
_atom_site_occupancy
_atom_site_symmetry_multiplicity
_atom_site_calc_flag
_atom_site_refinement_flags
_atom_site_disorder_assembly
_atom_site_disorder_group
S1 S 1.02163(7) 0.092360(18) -0.02513(4) 0.02492(12) Uani 1 1 d . . .
S2 S 0.80201(6) 0.176836(18) 0.14739(4) 0.02410(12) Uani 1 1 d . . .
S3 S 1.08453(7) 0.230676(18) -0.07898(4) 0.02674(12) Uani 1 1 d . . .
S4 S 0.62732(7) 0.17472(2) -0.16713(4) 0.03346(14) Uani 1 1 d . . .
P1 P 0.86691(6) 0.170297(18) -0.04158(4) 0.02182(12) Uani 1 1 d . . .
C1 C 1.0939(3) 0.09387(7) 0.14025(14) 0.0212(3) Uani 1 1 d . . .
C2 C 0.9956(2) 0.12924(7) 0.21366(14) 0.0204(3) Uani 1 1 d . . .
C3 C 1.2646(3) 0.05405(7) 0.18600(15) 0.0218(3) Uani 1 1 d . . .
C4 C 1.2480(3) 0.02027(7) 0.29176(17) 0.0281(4) Uani 1 1 d . . .
H4 H 1.1228 0.0210 0.3330 0.034 Uiso 1 1 calc R . .
C5 C 1.4144(3) -0.01430(8) 0.33666(18) 0.0346(4) Uani 1 1 d . . .
H5 H 1.4033 -0.0368 0.4094 0.042 Uiso 1 1 calc R . .
C6 C 1.5972(3) -0.01628(8) 0.2760(2) 0.0354(4) Uani 1 1 d . . .
H6 H 1.7111 -0.0398 0.3076 0.042 Uiso 1 1 calc R . .
C7 C 1.6128(3) 0.01606(7) 0.16953(18) 0.0300(4) Uani 1 1 d . . .
H7 H 1.7368 0.0144 0.1273 0.036 Uiso 1 1 calc R . .
C8 C 1.4476(3) 0.05109(7) 0.12395(16) 0.0240(3) Uani 1 1 d . . .
H8 H 1.4589 0.0731 0.0505 0.029 Uiso 1 1 calc R . .
C9 C 1.0410(2) 0.13474(6) 0.35309(14) 0.0195(3) Uani 1 1 d . . .
C10 C 0.8833(3) 0.12371(7) 0.43133(15) 0.0251(3) Uani 1 1 d . . .
H10 H 0.7465 0.1128 0.3957 0.030 Uiso 1 1 calc R . .
C11 C 0.9271(3) 0.12881(8) 0.56182(16) 0.0283(4) Uani 1 1 d . . .
H11 H 0.8202 0.1211 0.6153 0.034 Uiso 1 1 calc R . .
C12 C 1.1260(3) 0.14511(7) 0.61389(15) 0.0262(3) Uani 1 1 d . . .
H12 H 1.1553 0.1485 0.7030 0.031 Uiso 1 1 calc R . .
C13 C 1.2822(3) 0.15642(8) 0.53634(16) 0.0271(3) Uani 1 1 d . . .
H13 H 1.4185 0.1676 0.5722 0.033 Uiso 1 1 calc R . .
C14 C 1.2395(3) 0.15137(7) 0.40573(15) 0.0249(3) Uani 1 1 d . . .
H14 H 1.3466 0.1593 0.3526 0.030 Uiso 1 1 calc R . .
C15 C 1.2857(3) 0.22350(8) 0.05374(17) 0.0288(4) Uani 1 1 d . . .
H15A H 1.2252 0.2327 0.1322 0.043 Uiso 1 1 calc R . .
H15B H 1.4026 0.2492 0.0428 0.043 Uiso 1 1 calc R . .
H15C H 1.3379 0.1848 0.0579 0.043 Uiso 1 1 calc R . .

loop_
_atom_site_aniso_label
_atom_site_aniso_U_11
_atom_site_aniso_U_22
_atom_site_aniso_U_33
_atom_site_aniso_U_23
_atom_site_aniso_U_13
_atom_site_aniso_U_12
S1 0.0307(2) 0.0319(2) 0.01175(19) -0.00456(14) 0.00064(15) 0.00455(16)
S2 0.0209(2) 0.0399(2) 0.01117(19) -0.00315(14) 0.00023(15) 0.00733(16)
S3 0.0272(2) 0.0321(2) 0.0212(2) 0.00170(15) 0.00394(16) 0.00535(16)
S4 0.0233(2) 0.0632(3) 0.0127(2) -0.00324(17) -0.00386(16) 0.00838(19)
P1 0.0192(2) 0.0354(2) 0.0104(2) -0.00226(14) -0.00041(15) 0.00498(15)
C1 0.0238(7) 0.0274(8) 0.0119(7) 0.0001(5) 0.0003(6) -0.0019(6)
C2 0.0182(7) 0.0304(8) 0.0120(7) -0.0006(6) -0.0008(5) -0.0004(6)
C3 0.0254(8) 0.0224(7) 0.0169(7) -0.0024(6) -0.0004(6) -0.0010(6)
C4 0.0345(9) 0.0271(8) 0.0225(8) 0.0011(6) 0.0019(7) -0.0027(7)
C5 0.0483(11) 0.0266(8) 0.0271(9) 0.0056(7) -0.0047(8) -0.0007(8)
C6 0.0388(10) 0.0260(8) 0.0389(11) 0.0008(7) -0.0076(8) 0.0054(7)
C7 0.0290(9) 0.0282(8) 0.0321(9) -0.0046(7) -0.0004(7) 0.0026(7)
C8 0.0275(8) 0.0242(7) 0.0203(8) -0.0023(6) 0.0019(6) 0.0006(6)
C9 0.0228(7) 0.0240(7) 0.0113(7) -0.0009(5) 0.0004(5) 0.0005(6)
C10 0.0234(8) 0.0358(9) 0.0164(7) -0.0028(6) 0.0036(6) -0.0021(7)
C11 0.0330(9) 0.0366(9) 0.0165(8) -0.0009(6) 0.0080(6) 0.0011(7)
C12 0.0393(9) 0.0273(8) 0.0114(7) -0.0004(6) 0.0000(6) 0.0023(7)
C13 0.0303(9) 0.0335(9) 0.0157(7) 0.0014(6) -0.0059(6) -0.0041(7)
C14 0.0265(8) 0.0320(8) 0.0156(7) 0.0019(6) 0.0002(6) -0.0046(6)
C15 0.0244(8) 0.0340(9) 0.0273(9) -0.0051(7) -0.0001(7) -0.0002(7)

loop_
_atom_type_symbol
_atom_type_description
_atom_type_scat_dispersion_real
_atom_type_scat_dispersion_imag
_atom_type_scat_source
C C 0.0033 0.0016 'International Tables Vol C Tables 4.2.6.8 and 6.1.1.4'
H H 0.0000 0.0000 'International Tables Vol C Tables 4.2.6.8 and 6.1.1.4'
P P 0.1023 0.0942 'International Tables Vol C Tables 4.2.6.8 and 6.1.1.4'
S S 0.1246 0.1234 'International Tables Vol C Tables 4.2.6.8 and 6.1.1.4'

loop_
_geom_angle_atom_site_label_1
_geom_angle_atom_site_label_2
_geom_angle_atom_site_label_3
_geom_angle
_geom_angle_site_symmetry_1
_geom_angle_site_symmetry_3
_geom_angle_publ_flag
C1 S1 P1 97.82(6) . . ?
C2 S2 P1 97.77(6) . . ?
C15 S3 P1 102.65(7) . . ?
S4 P1 S3 109.19(3) . . ?
S4 P1 S2 116.04(4) . . ?
S3 P1 S2 109.63(3) . . ?
S4 P1 S1 115.98(3) . . ?
S3 P1 S1 108.20(4) . . ?
S2 P1 S1 97.09(2) . . ?
C2 C1 C3 125.33(14) . . ?
C2 C1 S1 119.98(13) . . ?
C3 C1 S1 114.69(11) . . ?
C1 C2 C9 125.39(14) . . ?
C1 C2 S2 121.18(12) . . ?
C9 C2 S2 113.37(11) . . ?
C4 C3 C8 119.16(16) . . ?
C4 C3 C1 121.16(15) . . ?
C8 C3 C1 119.67(15) . . ?
C5 C4 C3 120.02(17) . . ?
C4 C5 C6 120.52(18) . . ?
C7 C6 C5 119.78(18) . . ?
C6 C7 C8 120.25(18) . . ?
C7 C8 C3 120.24(16) . . ?
C14 C9 C10 119.78(15) . . ?
C14 C9 C2 120.18(14) . . ?
C10 C9 C2 120.04(14) . . ?
C11 C10 C9 119.74(16) . . ?
C12 C11 C10 120.20(16) . . ?
C13 C12 C11 120.11(15) . . ?
C12 C13 C14 119.99(16) . . ?
C9 C14 C13 120.18(15) . . ?

loop_
_geom_bond_atom_site_label_1
_geom_bond_atom_site_label_2
_geom_bond_distance
_geom_bond_site_symmetry_2
_geom_bond_publ_flag
S1 C1 1.7717(17) . ?
S1 P1 2.1005(9) . ?
S2 C2 1.7670(17) . ?
S2 P1 2.0997(10) . ?
S3 C15 1.8134(19) . ?
S3 P1 2.0651(8) . ?
S4 P1 1.9239(8) . ?
C1 C2 1.347(2) . ?
C1 C3 1.486(2) . ?
C2 C9 1.487(2) . ?
C3 C4 1.396(2) . ?
C3 C8 1.401(2) . ?
C4 C5 1.387(3) . ?
C5 C6 1.391(3) . ?
C6 C7 1.381(3) . ?
C7 C8 1.390(2) . ?
C9 C14 1.387(2) . ?
C9 C10 1.396(2) . ?
C10 C11 1.392(2) . ?
C11 C12 1.386(3) . ?
C12 C13 1.384(3) . ?
C13 C14 1.393(2) . ?

loop_
_cod_related_entry_id
_cod_related_entry_database
_cod_related_entry_code
1 ChemSpider 21155866
